data_4038089
loop_
_publ_author_name
'Tong, Guanghu'
'Ding, Zhengwei'
'Liu, Zhi'
'Ding, You-Song'
'Xu, Liang'
'Zhang, Hailong'
'Li, Pengfei'

_publ_section_title
;
 Total Synthesis of Prostratin, a Bioactive Tigliane Diterpenoid: Access
 to Multi-Stereocenter Cyclohexanes from a Phenol.
;
_journal_issue 7
_journal_name_full 'The Journal of organic chemistry'
_journal_page_first 4813
_journal_page_last 4837
_journal_paper_doi 10.1021/acs.joc.0c00022
_journal_volume 85
_journal_year 2020
_chemical_formula_sum 'C25 H40 O5'
_chemical_formula_weight 841.1
_space_group_crystal_system orthorhombic
_space_group_IT_number 61
_space_group_name_Hall '-P 2ac 2ab'
_space_group_name_H-M_alt 'P b c a'
_atom_sites_solution_hydrogens geom
_audit_creation_method SHELXL-2014/7
_cell_angle_alpha 90
_cell_angle_beta 90
_cell_angle_gamma 90
_cell_formula_units_Z 8
_cell_length_a 11.6702(2)
_cell_length_b 18.6897(3)
_cell_length_c 21.5803(4)
_cell_measurement_reflns_used 11506
_cell_measurement_temperature 150(2)
_cell_measurement_theta_max 74.2610
_cell_measurement_theta_min 4.0740
_cell_volume 4706.93(14)
_computing_structure_refinement 'SHELXL-2014/7 (Sheldrick, 2014)'
_diffrn_ambient_temperature 150(2)
_diffrn_measured_fraction_theta_full 1.000
_diffrn_measured_fraction_theta_max 0.975
_diffrn_measurement_device 'four-circle diffractometer'
_diffrn_measurement_device_type 'XtaLAB Pro: Kappa single'
_diffrn_radiation_type CuK\a
_diffrn_radiation_wavelength 1.54178
_diffrn_reflns_av_R_equivalents 0.0242
_diffrn_reflns_av_unetI/netI 0.0218
_diffrn_reflns_Laue_measured_fraction_full 1.000
_diffrn_reflns_Laue_measured_fraction_max 0.975
_diffrn_reflns_limit_h_max 14
_diffrn_reflns_limit_h_min -14
_diffrn_reflns_limit_k_max 23
_diffrn_reflns_limit_k_min -22
_diffrn_reflns_limit_l_max 20
_diffrn_reflns_limit_l_min -26
_diffrn_reflns_number 17606
_diffrn_reflns_point_group_measured_fraction_full 1.000
_diffrn_reflns_point_group_measured_fraction_max 0.975
_diffrn_reflns_theta_full 67.679
_diffrn_reflns_theta_max 74.479
_diffrn_reflns_theta_min 4.097
_diffrn_source 'fine-focus sealed X-ray tube'
_exptl_absorpt_coefficient_mu 0.645
_exptl_absorpt_correction_T_max 1.00000
_exptl_absorpt_correction_T_min 0.57815
_exptl_absorpt_correction_type multi-scan
_exptl_crystal_colour COLORLESS
_exptl_crystal_density_diffrn 1.187
_exptl_crystal_description BLOCK
_exptl_crystal_F_000 1840
_refine_diff_density_max 0.335
_refine_diff_density_min -0.241
_refine_diff_density_rms 0.056
_refine_ls_extinction_method none
_refine_ls_goodness_of_fit_ref 1.021
_refine_ls_hydrogen_treatment constr
_refine_ls_matrix_type full
_refine_ls_number_parameters 279
_refine_ls_number_reflns 4710
_refine_ls_number_restraints 0
_refine_ls_restrained_S_all 1.021
_refine_ls_R_factor_all 0.0421
_refine_ls_R_factor_gt 0.0391
_refine_ls_shift/su_max 0.003
_refine_ls_shift/su_mean 0.000
_refine_ls_structure_factor_coef Fsqd
_refine_ls_weighting_details 'w=1/[\s^2^(Fo^2^)+(0.0647P)^2^+1.5144P] where P=(Fo^2^+2Fc^2^)/3'
_refine_ls_weighting_scheme calc
_refine_ls_wR_factor_gt 0.1089
_refine_ls_wR_factor_ref 0.1113
_reflns_Friedel_coverage 0.000
_reflns_number_gt 4316
_reflns_number_total 4710
_reflns_threshold_expression 'I > 2\s(I)'
_cod_data_source_file jo0c00022_si_002.cif
_cod_data_source_block tgh9127p1
_cod_depositor_comments
;
Adding full bibliography for 4038084--4038097.cif.

2020-10-10
Z value and formula fixed to values more according to usual
chemical conventions.                 miguel
;
_cod_original_formula_sum 'C20 H32 O4'
_cod_original_formula_weight 336.45
_cod_original_formula_units_Z 10
_cod_database_code 4038089
_shelx_shelxl_version_number 2014/7
_shelx_space_group_comment
;
The symmetry employed for this shelxl refinement is uniquely defined
by the following loop, which should always be used as a source of
symmetry information in preference to the above space-group names.
They are only intended as comments.
;

loop_
_space_group_symop_operation_xyz
'x, y, z'
'-x+1/2, -y, z+1/2'
'-x, y+1/2, -z+1/2'
'x+1/2, -y+1/2, -z'
'-x, -y, -z'
'x-1/2, y, -z-1/2'
'x, -y-1/2, z-1/2'
'-x-1/2, y-1/2, z'

loop_
_atom_site_label
_atom_site_type_symbol
_atom_site_fract_x
_atom_site_fract_y
_atom_site_fract_z
_atom_site_U_iso_or_equiv
_atom_site_adp_type
_atom_site_occupancy
_atom_site_site_symmetry_order
_atom_site_calc_flag
_atom_site_refinement_flags_posn
_atom_site_refinement_flags_adp
_atom_site_refinement_flags_occupancy
_atom_site_disorder_assembly
_atom_site_disorder_group
C1 C 0.35323(11) 0.01958(7) 0.33926(7) 0.0297(3) Uani 1 1 d . . . . .
H1A H 0.2913 0.0208 0.3086 0.044 Uiso 1 1 calc R U . . .
H1B H 0.3209 0.0110 0.3805 0.044 Uiso 1 1 calc R U . . .
H1C H 0.4069 -0.0189 0.3289 0.044 Uiso 1 1 calc R U . . .
C2 C 0.41583(10) 0.09046(6) 0.33896(5) 0.0227(2) Uani 1 1 d . . . . .
C3 C 0.33540(11) 0.15299(7) 0.35182(6) 0.0281(3) Uani 1 1 d . . . . .
H3A H 0.3795 0.1976 0.3528 0.042 Uiso 1 1 calc R U . . .
H3B H 0.2976 0.1458 0.3919 0.042 Uiso 1 1 calc R U . . .
H3C H 0.2775 0.1557 0.3190 0.042 Uiso 1 1 calc R U . . .
C4 C 0.54414(11) 0.15623(7) 0.27428(6) 0.0260(3) Uani 1 1 d . . . . .
H4A H 0.4989 0.2009 0.2765 0.031 Uiso 1 1 calc R U . . .
H4B H 0.5827 0.1548 0.2334 0.031 Uiso 1 1 calc R U . . .
C5 C 0.63399(10) 0.15625(6) 0.32541(5) 0.0207(2) Uani 1 1 d . . . . .
H5 H 0.6741 0.2035 0.3255 0.025 Uiso 1 1 calc R U . . .
C6 C 0.57901(9) 0.14426(6) 0.38881(5) 0.0190(2) Uani 1 1 d . . . . .
H6 H 0.5394 0.1883 0.4041 0.023 Uiso 1 1 calc R U . . .
C7 C 0.67826(9) 0.12203(6) 0.43192(5) 0.0183(2) Uani 1 1 d . . . . .
C8 C 0.77503(9) 0.09404(6) 0.38720(5) 0.0187(2) Uani 1 1 d . . . . .
H8 H 0.8365 0.1313 0.3880 0.022 Uiso 1 1 calc R U . . .
C9 C 0.72366(10) 0.09661(6) 0.32150(5) 0.0219(2) Uani 1 1 d . . . . .
H9A H 0.7832 0.1081 0.2904 0.026 Uiso 1 1 calc R U . . .
H9B H 0.6876 0.0504 0.3105 0.026 Uiso 1 1 calc R U . . .
C10 C 0.72287(10) 0.18729(6) 0.46864(5) 0.0229(2) Uani 1 1 d . . . . .
H10A H 0.7988 0.1752 0.4862 0.027 Uiso 1 1 calc R U . . .
H10B H 0.7339 0.2276 0.4394 0.027 Uiso 1 1 calc R U . . .
C11 C 0.64578(11) 0.21208(6) 0.52075(6) 0.0277(3) Uani 1 1 d . . . . .
C12 C 0.66925(16) 0.18060(9) 0.58323(6) 0.0435(4) Uani 1 1 d . . . . .
H12A H 0.7483 0.1913 0.5954 0.065 Uiso 1 1 calc R U . . .
H12B H 0.6585 0.1286 0.5816 0.065 Uiso 1 1 calc R U . . .
H12C H 0.6164 0.2012 0.6136 0.065 Uiso 1 1 calc R U . . .
C13 C 0.56342(12) 0.25985(7) 0.51182(7) 0.0365(3) Uani 1 1 d . . . . .
H13A H 0.5173 0.2750 0.5456 0.044 Uiso 1 1 calc R U . . .
H13B H 0.5505 0.2789 0.4716 0.044 Uiso 1 1 calc R U . . .
C14 C 0.83404(9) 0.02310(6) 0.40627(5) 0.0181(2) Uani 1 1 d . . . . .
C15 C 0.95129(9) 0.01672(6) 0.37306(5) 0.0212(2) Uani 1 1 d . . . . .
H15 H 0.9389 0.0267 0.3280 0.025 Uiso 1 1 calc R U . . .
C16 C 0.99686(10) -0.05983(6) 0.37917(6) 0.0249(3) Uani 1 1 d . . . . .
H16A H 1.0714 -0.0632 0.3575 0.030 Uiso 1 1 calc R U . . .
H16B H 1.0103 -0.0704 0.4235 0.030 Uiso 1 1 calc R U . . .
C17 C 0.91672(10) -0.11526(6) 0.35296(5) 0.0229(2) Uani 1 1 d . . . . .
C18 C 0.79953(10) -0.08688(6) 0.33456(5) 0.0203(2) Uani 1 1 d . . . . .
H18 H 0.8122 -0.0515 0.3005 0.024 Uiso 1 1 calc R U . . .
C19 C 0.75521(10) -0.04382(6) 0.39188(5) 0.0192(2) Uani 1 1 d . . . . .
H19 H 0.6773 -0.0252 0.3813 0.023 Uiso 1 1 calc R U . . .
C20 C 0.74185(11) -0.09391(6) 0.44609(5) 0.0254(3) Uani 1 1 d . . . . .
H20 H 0.8094 -0.1135 0.4639 0.031 Uiso 1 1 calc R U . . .
C21 C 0.64244(13) -0.11240(8) 0.47050(6) 0.0372(3) Uani 1 1 d . . . . .
H21A H 0.5732 -0.0938 0.4538 0.045 Uiso 1 1 calc R U . . .
H21B H 0.6401 -0.1443 0.5047 0.045 Uiso 1 1 calc R U . . .
C22 C 0.59588(11) -0.11732(8) 0.30122(7) 0.0348(3) Uani 1 1 d . . . . .
H22A H 0.5964 -0.0729 0.2771 0.052 Uiso 1 1 calc R U . . .
H22B H 0.5624 -0.1083 0.3421 0.052 Uiso 1 1 calc R U . . .
H22C H 0.5502 -0.1534 0.2795 0.052 Uiso 1 1 calc R U . . .
C23 C 0.71854(10) -0.14442(6) 0.30891(6) 0.0249(3) Uani 1 1 d . . . . .
H23 H 0.7177 -0.1856 0.3384 0.030 Uiso 1 1 calc R U . . .
C24 C 0.76267(13) -0.17112(7) 0.24612(6) 0.0326(3) Uani 1 1 d . . . . .
H24A H 0.7142 -0.2105 0.2316 0.049 Uiso 1 1 calc R U . . .
H24B H 0.8417 -0.1880 0.2506 0.049 Uiso 1 1 calc R U . . .
H24C H 0.7603 -0.1319 0.2160 0.049 Uiso 1 1 calc R U . . .
C25 C 1.04091(10) 0.06943(7) 0.39692(7) 0.0285(3) Uani 1 1 d . . . . .
H25A H 1.0536 0.0613 0.4413 0.043 Uiso 1 1 calc R U . . .
H25B H 1.0137 0.1185 0.3904 0.043 Uiso 1 1 calc R U . . .
H25C H 1.1129 0.0623 0.3744 0.043 Uiso 1 1 calc R U . . .
O1 O 0.46874(7) 0.09589(5) 0.27983(4) 0.0258(2) Uani 1 1 d . . . . .
O2 O 0.50216(7) 0.08413(4) 0.38569(4) 0.02065(19) Uani 1 1 d . . . . .
O3 O 0.64050(7) 0.06989(4) 0.47615(4) 0.02127(18) Uani 1 1 d . . . . .
H3 H 0.5825 0.0486 0.4623 0.032 Uiso 1 1 calc R U . . .
O4 O 0.86096(7) 0.02597(4) 0.47107(4) 0.02312(19) Uani 1 1 d . . . . .
H4 H 0.8001 0.0295 0.4917 0.035 Uiso 1 1 calc R U . . .
O5 O 0.94375(8) -0.17809(5) 0.34982(5) 0.0327(2) Uani 1 1 d . . . . .

loop_
_atom_site_aniso_label
_atom_site_aniso_U_11
_atom_site_aniso_U_22
_atom_site_aniso_U_33
_atom_site_aniso_U_23
_atom_site_aniso_U_13
_atom_site_aniso_U_12
C1 0.0232(6) 0.0274(6) 0.0384(7) -0.0025(5) -0.0050(5) -0.0034(5)
C2 0.0180(5) 0.0264(6) 0.0237(6) -0.0012(4) -0.0026(4) 0.0005(4)
C3 0.0217(6) 0.0307(6) 0.0317(6) -0.0026(5) -0.0037(5) 0.0052(5)
C4 0.0256(6) 0.0273(6) 0.0250(6) 0.0053(5) -0.0015(5) 0.0021(5)
C5 0.0210(5) 0.0186(5) 0.0225(5) 0.0032(4) 0.0003(4) 0.0001(4)
C6 0.0180(5) 0.0164(5) 0.0226(5) -0.0018(4) -0.0004(4) -0.0003(4)
C7 0.0189(5) 0.0161(5) 0.0200(5) -0.0002(4) 0.0007(4) 0.0003(4)
C8 0.0171(5) 0.0180(5) 0.0210(5) 0.0002(4) 0.0014(4) 0.0003(4)
C9 0.0224(6) 0.0238(5) 0.0196(5) 0.0024(4) 0.0026(4) 0.0038(4)
C10 0.0234(6) 0.0208(5) 0.0244(6) -0.0037(4) -0.0008(4) -0.0027(4)
C11 0.0343(7) 0.0235(6) 0.0252(6) -0.0077(5) 0.0028(5) -0.0068(5)
C12 0.0630(10) 0.0441(8) 0.0234(6) -0.0048(6) 0.0012(7) -0.0067(7)
C13 0.0391(7) 0.0295(7) 0.0409(8) -0.0122(6) 0.0095(6) 0.0005(6)
C14 0.0177(5) 0.0187(5) 0.0180(5) -0.0006(4) -0.0011(4) 0.0006(4)
C15 0.0169(5) 0.0207(5) 0.0261(6) -0.0011(4) 0.0000(4) 0.0003(4)
C16 0.0190(5) 0.0241(6) 0.0315(6) -0.0014(5) -0.0005(5) 0.0037(4)
C17 0.0245(6) 0.0217(6) 0.0225(5) 0.0005(4) 0.0036(5) 0.0032(4)
C18 0.0212(5) 0.0178(5) 0.0218(5) -0.0015(4) 0.0006(4) 0.0008(4)
C19 0.0184(5) 0.0179(5) 0.0214(5) -0.0007(4) 0.0008(4) 0.0008(4)
C20 0.0326(6) 0.0209(5) 0.0229(6) 0.0001(4) 0.0012(5) -0.0013(5)
C21 0.0456(8) 0.0363(7) 0.0298(7) 0.0016(5) 0.0090(6) -0.0113(6)
C22 0.0270(7) 0.0374(7) 0.0398(7) -0.0100(6) -0.0069(6) -0.0033(5)
C23 0.0272(6) 0.0218(5) 0.0258(6) -0.0037(4) -0.0003(5) -0.0023(5)
C24 0.0408(7) 0.0300(6) 0.0270(6) -0.0086(5) 0.0014(5) -0.0024(6)
C25 0.0186(6) 0.0261(6) 0.0408(7) -0.0042(5) -0.0009(5) -0.0024(5)
O1 0.0247(4) 0.0307(4) 0.0222(4) -0.0028(3) -0.0020(3) -0.0001(3)
O2 0.0182(4) 0.0209(4) 0.0229(4) 0.0006(3) -0.0024(3) -0.0028(3)
O3 0.0216(4) 0.0203(4) 0.0219(4) 0.0015(3) 0.0010(3) -0.0017(3)
O4 0.0228(4) 0.0278(4) 0.0188(4) -0.0012(3) -0.0036(3) 0.0020(3)
O5 0.0331(5) 0.0206(4) 0.0444(5) -0.0014(4) -0.0006(4) 0.0055(4)

loop_
_atom_type_symbol
_atom_type_description
_atom_type_scat_dispersion_real
_atom_type_scat_dispersion_imag
_atom_type_scat_source
C C 0.0181 0.0091 'International Tables Vol C Tables 4.2.6.8 and 6.1.1.4'
H H 0.0000 0.0000 'International Tables Vol C Tables 4.2.6.8 and 6.1.1.4'
O O 0.0492 0.0322 'International Tables Vol C Tables 4.2.6.8 and 6.1.1.4'

loop_
_geom_angle_atom_site_label_1
_geom_angle_atom_site_label_2
_geom_angle_atom_site_label_3
_geom_angle
_geom_angle_site_symmetry_1
_geom_angle_site_symmetry_3
_geom_angle_publ_flag
O1 C2 O2 109.44(9) . . ?
O1 C2 C1 106.03(10) . . ?
O2 C2 C1 105.35(9) . . ?
O1 C2 C3 112.10(10) . . ?
O2 C2 C3 111.64(9) . . ?
C1 C2 C3 111.92(10) . . ?
O1 C4 C5 111.22(9) . . ?
C4 C5 C6 111.10(9) . . ?
C4 C5 C9 115.50(10) . . ?
C6 C5 C9 103.28(9) . . ?
O2 C6 C5 109.52(9) . . ?
O2 C6 C7 106.60(8) . . ?
C5 C6 C7 105.32(9) . . ?
O3 C7 C6 110.73(9) . . ?
O3 C7 C10 107.38(9) . . ?
C6 C7 C10 110.47(9) . . ?
O3 C7 C8 113.74(8) . . ?
C6 C7 C8 104.97(9) . . ?
C10 C7 C8 109.57(9) . . ?
C9 C8 C14 116.37(9) . . ?
C9 C8 C7 105.94(8) . . ?
C14 C8 C7 116.11(9) . . ?
C5 C9 C8 103.76(9) . . ?
C11 C10 C7 115.00(10) . . ?
C13 C11 C12 121.90(13) . . ?
C13 C11 C10 121.95(12) . . ?
C12 C11 C10 116.14(12) . . ?
O4 C14 C15 105.10(9) . . ?
O4 C14 C8 108.92(8) . . ?
C15 C14 C8 109.60(9) . . ?
O4 C14 C19 110.37(8) . . ?
C15 C14 C19 111.19(9) . . ?
C8 C14 C19 111.44(9) . . ?
C25 C15 C16 109.62(9) . . ?
C25 C15 C14 113.54(9) . . ?
C16 C15 C14 109.80(9) . . ?
C17 C16 C15 113.23(10) . . ?
O5 C17 C16 121.55(11) . . ?
O5 C17 C18 123.72(11) . . ?
C16 C17 C18 114.65(9) . . ?
C17 C18 C23 113.82(9) . . ?
C17 C18 C19 105.70(9) . . ?
C23 C18 C19 116.24(9) . . ?
C20 C19 C18 109.19(9) . . ?
C20 C19 C14 113.49(9) . . ?
C18 C19 C14 111.69(9) . . ?
C21 C20 C19 124.30(12) . . ?
C22 C23 C24 109.07(11) . . ?
C22 C23 C18 112.57(10) . . ?
C24 C23 C18 109.87(10) . . ?
C2 O1 C4 113.41(9) . . ?
C2 O2 C6 114.04(8) . . ?

loop_
_geom_bond_atom_site_label_1
_geom_bond_atom_site_label_2
_geom_bond_distance
_geom_bond_site_symmetry_2
_geom_bond_publ_flag
C1 C2 1.5129(16) . ?
C2 O1 1.4213(14) . ?
C2 O2 1.4304(14) . ?
C2 C3 1.5245(16) . ?
C4 O1 1.4355(14) . ?
C4 C5 1.5223(16) . ?
C5 C6 1.5276(15) . ?
C5 C9 1.5313(15) . ?
C6 O2 1.4395(13) . ?
C6 C7 1.5426(15) . ?
C7 O3 1.4336(13) . ?
C7 C10 1.5449(15) . ?
C7 C8 1.5749(15) . ?
C8 C9 1.5401(15) . ?
C8 C14 1.5496(14) . ?
C10 C11 1.5129(16) . ?
C11 C13 1.326(2) . ?
C11 C12 1.4962(19) . ?
C14 O4 1.4342(13) . ?
C14 C15 1.5493(15) . ?
C14 C19 1.5835(15) . ?
C15 C25 1.5264(16) . ?
C15 C16 1.5320(16) . ?
C16 C17 1.5059(17) . ?
C17 O5 1.2178(14) . ?
C17 C18 1.5197(16) . ?
C18 C23 1.5350(15) . ?
C18 C19 1.5638(15) . ?
C19 C20 1.5063(16) . ?
C20 C21 1.3202(19) . ?
C22 C23 1.5275(18) . ?
C23 C24 1.5331(17) . ?
